data_7701766
loop_
_publ_author_name
'Cao, Bula'
'Ding, Yazhou'
'Fang, Fei'
'Chang, Jiarui'
'Zhang, Jie'
'Li, Shujun'
'Chen, Xuenian'

_publ_section_title
;
 The stability of group 10 metal POCOP pincer complexes:
 decomposition/reconstruction pathways of the pincer backbone.
;
_journal_issue 36
_journal_name_full 'Dalton transactions (Cambridge, England : 2003)'
_journal_page_first 13760
_journal_page_last 13768
_journal_paper_doi 10.1039/c9dt02825k
_journal_volume 48
_journal_year 2019
_chemical_formula_moiety 'C24 H36 Ni O2 P2'
_chemical_formula_sum 'C24 H36 Ni O2 P2'
_chemical_formula_weight 477.18
_chemical_name_systematic iPr-POCOP-Ni-Ph
_space_group_crystal_system monoclinic
_space_group_IT_number 11
_space_group_name_Hall '-P 2yb'
_space_group_name_H-M_alt 'P 1 21/m 1'
_atom_sites_solution_hydrogens geom
_atom_sites_solution_primary dual
_audit_creation_date 2019-06-18
_audit_creation_method
;
Olex2 1.2
(compiled 2018.05.18 svn.r3508 for OlexSys, GUI svn.r5506)
;
_audit_update_record
;
2019-07-05 deposited with the CCDC.	2019-08-21 downloaded from the CCDC.
;
_cell_angle_alpha 90
_cell_angle_beta 112.390(2)
_cell_angle_gamma 90
_cell_formula_units_Z 2
_cell_length_a 8.34150(10)
_cell_length_b 16.5817(3)
_cell_length_c 9.28950(10)
_cell_measurement_reflns_used 7034
_cell_measurement_temperature 170.00(10)
_cell_measurement_theta_max 72.4540
_cell_measurement_theta_min 5.0850
_cell_volume 1188.02(3)
_computing_cell_refinement 'CrysAlisPro 1.171.40.42a (Rigaku OD, 2019)'
_computing_data_collection 'CrysAlisPro 1.171.40.42a (Rigaku OD, 2019)'
_computing_data_reduction 'CrysAlisPro 1.171.40.42a (Rigaku OD, 2019)'
_computing_molecular_graphics 'Olex2 (Dolomanov et al., 2009)'
_computing_publication_material 'Olex2 (Dolomanov et al., 2009)'
_computing_structure_refinement 'ShelXL (Sheldrick, 2015)'
_computing_structure_solution 'ShelXT (Sheldrick, 2015)'
_diffrn_ambient_environment N~2~
_diffrn_ambient_temperature 170.00(10)
_diffrn_detector 'CCD plate'
_diffrn_detector_area_resol_mean 10.6296
_diffrn_detector_type Atlas
_diffrn_measured_fraction_theta_full 0.999
_diffrn_measured_fraction_theta_max 0.978
_diffrn_measurement_details
;
List of Runs (angles in degrees, time in seconds):

  # Type    Start    End  Width  t~exp~   \w     \q     \k     \f   Frames
#--------------------------------------------------------------------------
  1  \w   -109.00 -14.00   1.00    1.00    --  -40.52 149.00-155.00   95
  2  \w   -114.00 -58.00   1.00    1.00    --  -40.52-149.00 158.00   56
  3  \w    -90.00   0.00   1.00    1.00    --  -40.52 123.00  41.00   90
  4  \w     36.00 112.00   1.00    1.00    --   40.52-149.00 158.00   76
  5  \w     95.00 177.00   1.00    1.00    --  103.55 123.00  41.00   82
  6  \w     36.00 134.00   1.00    1.00    --  103.55-149.00 158.00   98
  7  \w     30.00 116.00   1.00    1.00    --  103.55-123.00 -38.00   86
  8  \w     79.00 173.00   1.00    1.00    --  103.55 149.00-155.00   94
  9  \w    -69.00  33.00   1.00    1.00    --  -40.52  57.00-180.00  102
 10  \w   -113.00 -12.00   1.00    1.00    --  -40.52 -57.00  30.00  101
 11  \w     27.00 112.00   1.00    1.00    --  103.55-111.00-180.00   85
 12  \w     78.00 177.00   1.00    1.00    --  103.55  45.00-150.00   99
 13  \w    100.00 178.00   1.00    1.00    --  103.55 111.00  90.00   78
 14  \w     71.00 178.00   1.00    1.00    --  103.55  77.00  60.00  107
 15  \w     31.00 129.00   1.00    1.00    --  103.55 -45.00  90.00   98
 16  \w   -113.00 -77.00   1.00    1.00    --  -40.52 -57.00 -90.00   36
 17  \w   -117.00  -8.00   1.00    1.00    --  -40.52 -77.00-180.00  109
;
_diffrn_measurement_device 'four-circle diffractometer'
_diffrn_measurement_device_type 'SuperNova, Dual, Cu at home/near, Atlas'
_diffrn_measurement_method '\w scans'
_diffrn_orient_matrix_type 'CrysAlisPro convention (1999,Acta A55,543-557)'
_diffrn_orient_matrix_UB_11 -0.0204384000
_diffrn_orient_matrix_UB_12 0.0924122000
_diffrn_orient_matrix_UB_13 -0.0071566000
_diffrn_orient_matrix_UB_21 0.0534956000
_diffrn_orient_matrix_UB_22 0.0025055000
_diffrn_orient_matrix_UB_23 -0.1414777000
_diffrn_orient_matrix_UB_31 -0.1913268000
_diffrn_orient_matrix_UB_32 -0.0092070000
_diffrn_orient_matrix_UB_33 -0.1099944000
_diffrn_radiation_monochromator mirror
_diffrn_radiation_probe x-ray
_diffrn_radiation_type CuK\a
_diffrn_radiation_wavelength 1.54184
_diffrn_reflns_av_R_equivalents 0.0355
_diffrn_reflns_av_unetI/netI 0.0221
_diffrn_reflns_Laue_measured_fraction_full 0.999
_diffrn_reflns_Laue_measured_fraction_max 0.978
_diffrn_reflns_limit_h_max 8
_diffrn_reflns_limit_h_min -10
_diffrn_reflns_limit_k_max 20
_diffrn_reflns_limit_k_min -19
_diffrn_reflns_limit_l_max 11
_diffrn_reflns_limit_l_min -11
_diffrn_reflns_number 9944
_diffrn_reflns_point_group_measured_fraction_full 0.999
_diffrn_reflns_point_group_measured_fraction_max 0.978
_diffrn_reflns_theta_full 67.684
_diffrn_reflns_theta_max 72.363
_diffrn_reflns_theta_min 5.149
_diffrn_source 'micro-focus sealed X-ray tube'
_diffrn_source_type 'SuperNova (Cu) X-ray Source'
_exptl_absorpt_coefficient_mu 2.577
_exptl_absorpt_correction_T_max 1.00000
_exptl_absorpt_correction_T_min 0.26470
_exptl_absorpt_correction_type multi-scan
_exptl_absorpt_process_details
;
CrysAlisPro 1.171.40.42a (Rigaku Oxford Diffraction, 2019)
Empirical absorption correction using spherical harmonics,
 implemented in SCALE3 ABSPACK scaling algorithm.
;
_exptl_crystal_colour 'clear light yellow'
_exptl_crystal_colour_lustre clear
_exptl_crystal_colour_modifier light
_exptl_crystal_colour_primary yellow
_exptl_crystal_density_diffrn 1.334
_exptl_crystal_description plate
_exptl_crystal_F_000 508
_exptl_crystal_size_max 0.1
_exptl_crystal_size_mid 0.1
_exptl_crystal_size_min 0.1
_refine_diff_density_max 0.567
_refine_diff_density_min -0.912
_refine_diff_density_rms 0.101
_refine_ls_extinction_method none
_refine_ls_goodness_of_fit_ref 1.104
_refine_ls_hydrogen_treatment constr
_refine_ls_matrix_type full
_refine_ls_number_parameters 149
_refine_ls_number_reflns 2379
_refine_ls_number_restraints 0
_refine_ls_restrained_S_all 1.104
_refine_ls_R_factor_all 0.0408
_refine_ls_R_factor_gt 0.0397
_refine_ls_shift/su_max 0.001
_refine_ls_shift/su_mean 0.000
_refine_ls_structure_factor_coef Fsqd
_refine_ls_weighting_details 'w=1/[\s^2^(Fo^2^)+(0.0664P)^2^+0.5543P] where P=(Fo^2^+2Fc^2^)/3'
_refine_ls_weighting_scheme calc
_refine_ls_wR_factor_gt 0.1024
_refine_ls_wR_factor_ref 0.1037
_reflns_Friedel_coverage 0.000
_reflns_number_gt 2290
_reflns_number_total 2379
_reflns_threshold_expression 'I > 2\s(I)'
_cod_data_source_file c9dt02825k2.cif
_cod_data_source_block cbl-niph
_cod_original_sg_symbol_H-M 'P 21/m'
_cod_database_code 7701766
_shelx_shelxl_version_number 2016/6
_chemical_oxdiff_formula 'Ni1 P1 C1 O1 H1'
_shelx_space_group_comment
;
The symmetry employed for this shelxl refinement is uniquely defined
by the following loop, which should always be used as a source of
symmetry information in preference to the above space-group names.
They are only intended as comments.
;
_shelx_estimated_absorpt_t_max 0.783
_shelx_estimated_absorpt_t_min 0.783
_diffrn_oxdiff_digest_frames
;
0119be45fd796cb5e3199507fc6869987d00029759e
;
_reflns_odcompleteness_completeness 99.95
_reflns_odcompleteness_iscentric 1
_reflns_odcompleteness_theta 66.97
_olex2_refinement_description
;
1. Fixed Uiso
 At 1.2 times of:
  All C(H) groups
 At 1.5 times of:
  All C(H,H,H) groups
2.a Ternary CH refined with riding coordinates:
 C5(H5), C8(H8)
2.b Aromatic/amide H refined with riding coordinates:
 C13(H13), C12(H12), C16(H16), C4(H4), C3(H3), C15(H15), C14(H14)
2.c Idealised Me refined as rotating group:
 C6(H6A,H6B,H6C), C7(H7A,H7B,H7C), C9(H9A,H9B,H9C), C10(H10A,H10B,H10C)
;
_olex2_submission_special_instructions 'No special instructions were received'
_oxdiff_exptl_absorpt_empirical_details
;
Empirical correction (ABSPACK) includes:
- Absorption correction using spherical harmonics
- Frame scaling
;
_oxdiff_exptl_absorpt_empirical_full_max 3.922
_oxdiff_exptl_absorpt_empirical_full_min 0.492

loop_
_space_group_symop_operation_xyz
'x, y, z'
'-x, y+1/2, -z'
'-x, -y, -z'
'x, -y-1/2, z'

loop_
_atom_site_label
_atom_site_type_symbol
_atom_site_fract_x
_atom_site_fract_y
_atom_site_fract_z
_atom_site_U_iso_or_equiv
_atom_site_adp_type
_atom_site_occupancy
_atom_site_site_symmetry_order
_atom_site_calc_flag
_atom_site_refinement_flags_posn
_atom_site_refinement_flags_adp
_atom_site_refinement_flags_occupancy
Ni1 Ni 0.48454(5) 0.750000 0.75331(4) 0.01312(15) Uani 1 2 d S T P
P1 P 0.47068(5) 0.62269(2) 0.77811(5) 0.01563(15) Uani 1 1 d . . .
O1 O 0.35296(16) 0.60650(7) 0.88550(14) 0.0212(3) Uani 1 1 d . . .
C11 C 0.6131(3) 0.750000 0.6172(3) 0.0159(5) Uani 1 2 d S T P
C2 C 0.3054(2) 0.67867(10) 0.93515(19) 0.0173(4) Uani 1 1 d . . .
C13 C 0.8853(3) 0.750000 0.5755(3) 0.0228(5) Uani 1 2 d S T P
H13 H 1.005858 0.750000 0.617354 0.027 Uiso 1 2 calc RS T P
C12 C 0.7949(3) 0.750000 0.6737(3) 0.0192(5) Uani 1 2 d S T P
H12 H 0.857005 0.750000 0.780806 0.023 Uiso 1 2 calc RS T P
C16 C 0.5281(3) 0.750000 0.4547(3) 0.0199(5) Uani 1 2 d S T P
H16 H 0.407512 0.750000 0.411936 0.024 Uiso 1 2 calc RS T P
C4 C 0.1690(3) 0.750000 1.0797(3) 0.0205(5) Uani 1 2 d S T P
H4 H 0.107944 0.749999 1.145156 0.025 Uiso 1 2 calc RS T P
C3 C 0.2136(2) 0.67667(11) 1.0319(2) 0.0199(4) Uani 1 1 d . . .
H3 H 0.182720 0.627962 1.063793 0.024 Uiso 1 1 calc R . .
C5 C 0.6692(2) 0.56890(11) 0.89549(19) 0.0207(4) Uani 1 1 d . . .
H5 H 0.636447 0.519176 0.934396 0.025 Uiso 1 1 calc R . .
C1 C 0.3544(3) 0.750000 0.8838(3) 0.0153(5) Uani 1 2 d S T P
C15 C 0.6172(3) 0.750000 0.3553(3) 0.0229(5) Uani 1 2 d S T P
H15 H 0.556002 0.750000 0.248134 0.028 Uiso 1 2 calc RS T P
C14 C 0.7964(3) 0.750000 0.4148(3) 0.0225(5) Uani 1 2 d S T P
H14 H 0.856528 0.750000 0.348610 0.027 Uiso 1 2 calc RS T P
C8 C 0.3566(2) 0.56029(11) 0.6074(2) 0.0215(4) Uani 1 1 d . . .
H8 H 0.425444 0.560293 0.542280 0.026 Uiso 1 1 calc R . .
C6 C 0.7720(3) 0.62200(13) 1.0358(2) 0.0287(4) Uani 1 1 d . . .
H6A H 0.810681 0.669779 1.000275 0.043 Uiso 1 1 calc GR . .
H6B H 0.870582 0.592598 1.104585 0.043 Uiso 1 1 calc GR . .
H6C H 0.699083 0.636835 1.090309 0.043 Uiso 1 1 calc GR . .
C7 C 0.7782(2) 0.54611(12) 0.8012(2) 0.0273(4) Uani 1 1 d . . .
H7A H 0.715081 0.508427 0.721196 0.041 Uiso 1 1 calc GR . .
H7B H 0.884928 0.521944 0.868796 0.041 Uiso 1 1 calc GR . .
H7C H 0.802954 0.593659 0.754387 0.041 Uiso 1 1 calc GR . .
C9 C 0.1818(2) 0.59970(13) 0.5133(2) 0.0321(5) Uani 1 1 d . . .
H9A H 0.112433 0.601848 0.575283 0.048 Uiso 1 1 calc GR . .
H9B H 0.122674 0.568536 0.421081 0.048 Uiso 1 1 calc GR . .
H9C H 0.200630 0.653398 0.484413 0.048 Uiso 1 1 calc GR . .
C10 C 0.3339(3) 0.47259(12) 0.6465(2) 0.0337(5) Uani 1 1 d . . .
H10A H 0.445486 0.449113 0.702958 0.051 Uiso 1 1 calc GR . .
H10B H 0.276587 0.442951 0.551947 0.051 Uiso 1 1 calc GR . .
H10C H 0.265213 0.470613 0.709153 0.051 Uiso 1 1 calc GR . .

loop_
_atom_site_aniso_label
_atom_site_aniso_U_11
_atom_site_aniso_U_22
_atom_site_aniso_U_33
_atom_site_aniso_U_23
_atom_site_aniso_U_13
_atom_site_aniso_U_12
Ni1 0.0149(2) 0.0121(2) 0.0133(2) 0.000 0.00646(17) 0.000
P1 0.0178(2) 0.0121(2) 0.0181(2) 0.00069(14) 0.00809(17) 0.00012(15)
O1 0.0273(7) 0.0137(6) 0.0278(6) 0.0013(5) 0.0163(5) -0.0014(5)
C11 0.0177(11) 0.0128(11) 0.0180(11) 0.000 0.0075(9) 0.000
C2 0.0150(8) 0.0184(9) 0.0172(7) -0.0003(6) 0.0045(6) 0.0011(6)
C13 0.0163(11) 0.0241(13) 0.0275(12) 0.000 0.0079(10) 0.000
C12 0.0180(11) 0.0202(12) 0.0161(10) 0.000 0.0027(9) 0.000
C16 0.0141(11) 0.0250(13) 0.0181(11) 0.000 0.0032(9) 0.000
C4 0.0138(11) 0.0306(14) 0.0183(11) 0.000 0.0074(9) 0.000
C3 0.0162(8) 0.0231(10) 0.0208(8) 0.0033(7) 0.0075(6) -0.0023(6)
C5 0.0224(8) 0.0179(8) 0.0216(8) 0.0051(7) 0.0081(7) 0.0039(7)
C1 0.0133(10) 0.0166(12) 0.0149(10) 0.000 0.0042(8) 0.000
C15 0.0257(13) 0.0272(13) 0.0139(11) 0.000 0.0053(9) 0.000
C14 0.0244(12) 0.0246(13) 0.0232(12) 0.000 0.0143(10) 0.000
C8 0.0215(8) 0.0185(8) 0.0247(8) -0.0042(7) 0.0090(7) -0.0012(7)
C6 0.0249(9) 0.0358(11) 0.0215(9) 0.0030(8) 0.0045(7) 0.0026(8)
C7 0.0256(9) 0.0270(10) 0.0306(9) 0.0048(8) 0.0124(7) 0.0097(8)
C9 0.0215(9) 0.0354(12) 0.0331(10) -0.0076(9) 0.0032(8) 0.0007(8)
C10 0.0421(11) 0.0194(10) 0.0401(11) -0.0070(8) 0.0161(9) -0.0105(9)

loop_
_atom_type_symbol
_atom_type_description
_atom_type_scat_dispersion_real
_atom_type_scat_dispersion_imag
_atom_type_scat_source
C C 0.0181 0.0091 'International Tables Vol C Tables 4.2.6.8 and 6.1.1.4'
H H 0.0000 0.0000 'International Tables Vol C Tables 4.2.6.8 and 6.1.1.4'
Ni Ni -3.0029 0.5091 'International Tables Vol C Tables 4.2.6.8 and 6.1.1.4'
O O 0.0492 0.0322 'International Tables Vol C Tables 4.2.6.8 and 6.1.1.4'
P P 0.2955 0.4335 'International Tables Vol C Tables 4.2.6.8 and 6.1.1.4'

loop_
_geom_angle_atom_site_label_1
_geom_angle_atom_site_label_2
_geom_angle_atom_site_label_3
_geom_angle
_geom_angle_site_symmetry_1
_geom_angle_site_symmetry_3
P1 Ni1 P1 164.12(3) . 4_575
C11 Ni1 P1 97.835(15) . 4_575
C11 Ni1 P1 97.835(15) . .
C1 Ni1 P1 82.189(16) . .
C1 Ni1 P1 82.190(15) . 4_575
C1 Ni1 C11 178.97(9) . .
O1 P1 Ni1 107.02(5) . .
O1 P1 C5 99.82(7) . .
O1 P1 C8 101.39(7) . .
C5 P1 Ni1 118.22(6) . .
C8 P1 Ni1 119.91(6) . .
C8 P1 C5 107.14(8) . .
C2 O1 P1 111.52(10) . .
C12 C11 Ni1 122.81(17) . .
C16 C11 Ni1 121.46(18) . .
C16 C11 C12 115.7(2) . .
O1 C2 C1 117.26(15) . .
C3 C2 O1 119.45(15) . .
C3 C2 C1 123.29(16) . .
C12 C13 H13 119.8 . .
C12 C13 C14 120.3(2) . .
C14 C13 H13 119.8 . .
C11 C12 H12 118.8 . .
C13 C12 C11 122.3(2) . .
C13 C12 H12 118.8 . .
C11 C16 H16 118.8 . .
C15 C16 C11 122.5(2) . .
C15 C16 H16 118.8 . .
C3 C4 H4 119.2 . .
C3 C4 H4 119.2 4_575 .
C3 C4 C3 121.6(2) . 4_575
C2 C3 C4 117.83(16) . .
C2 C3 H3 121.1 . .
C4 C3 H3 121.1 . .
P1 C5 H5 108.3 . .
C6 C5 P1 108.19(12) . .
C6 C5 H5 108.3 . .
C7 C5 P1 112.28(12) . .
C7 C5 H5 108.3 . .
C7 C5 C6 111.47(15) . .
C2 C1 Ni1 121.92(10) . .
C2 C1 Ni1 121.92(11) 4_575 .
C2 C1 C2 116.2(2) 4_575 .
C16 C15 H15 119.8 . .
C14 C15 C16 120.4(2) . .
C14 C15 H15 119.8 . .
C13 C14 H14 120.6 . .
C15 C14 C13 118.8(2) . .
C15 C14 H14 120.6 . .
P1 C8 H8 107.6 . .
C9 C8 P1 108.76(13) . .
C9 C8 H8 107.6 . .
C10 C8 P1 113.78(13) . .
C10 C8 H8 107.6 . .
C10 C8 C9 111.36(16) . .
C5 C6 H6A 109.5 . .
C5 C6 H6B 109.5 . .
C5 C6 H6C 109.5 . .
H6A C6 H6B 109.5 . .
H6A C6 H6C 109.5 . .
H6B C6 H6C 109.5 . .
C5 C7 H7A 109.5 . .
C5 C7 H7B 109.5 . .
C5 C7 H7C 109.5 . .
H7A C7 H7B 109.5 . .
H7A C7 H7C 109.5 . .
H7B C7 H7C 109.5 . .
C8 C9 H9A 109.5 . .
C8 C9 H9B 109.5 . .
C8 C9 H9C 109.5 . .
H9A C9 H9B 109.5 . .
H9A C9 H9C 109.5 . .
H9B C9 H9C 109.5 . .
C8 C10 H10A 109.5 . .
C8 C10 H10B 109.5 . .
C8 C10 H10C 109.5 . .
H10A C10 H10B 109.5 . .
H10A C10 H10C 109.5 . .
H10B C10 H10C 109.5 . .

loop_
_geom_bond_atom_site_label_1
_geom_bond_atom_site_label_2
_geom_bond_distance
_geom_bond_site_symmetry_2
Ni1 P1 2.1315(4) 4_575
Ni1 P1 2.1315(4) .
Ni1 C11 1.944(2) .
Ni1 C1 1.911(2) .
P1 O1 1.6666(12) .
P1 C5 1.8308(17) .
P1 C8 1.8278(18) .
O1 C2 1.393(2) .
C11 C12 1.403(3) .
C11 C16 1.402(3) .
C2 C3 1.385(2) .
C2 C1 1.394(2) .
C13 H13 0.9300 .
C13 C12 1.387(3) .
C13 C14 1.391(3) .
C12 H12 0.9300 .
C16 H16 0.9300 .
C16 C15 1.389(3) .
C4 H4 0.9300 .
C4 C3 1.393(2) 4_575
C4 C3 1.393(2) .
C3 H3 0.9300 .
C5 H5 0.9800 .
C5 C6 1.536(3) .
C5 C7 1.531(2) .
C15 H15 0.9300 .
C15 C14 1.382(4) .
C14 H14 0.9300 .
C8 H8 0.9800 .
C8 C9 1.532(3) .
C8 C10 1.528(3) .
C6 H6A 0.9600 .
C6 H6B 0.9600 .
C6 H6C 0.9600 .
C7 H7A 0.9600 .
C7 H7B 0.9600 .
C7 H7C 0.9600 .
C9 H9A 0.9600 .
C9 H9B 0.9600 .
C9 H9C 0.9600 .
C10 H10A 0.9600 .
C10 H10B 0.9600 .
C10 H10C 0.9600 .
